data_1519798
loop_
_publ_author_name
'Skabara, P.J.'
'Coles, Simon J.'
'Hursthouse, Michael B.'

_publ_section_title
;
 2-(5-Bromo-4H-1,4-thiophen-2
 -ylmethylene)-3-(5-bromo-thiophen-2-ylmethylene)- succinaldehyde
;
_journal_name_full 'Crystal Structure Report Archive'
_journal_page_first 342
_journal_year 2007
_chemical_formula_sum 'C14 H8 Br2 O2 S2'
_chemical_formula_weight 432.14
_space_group_IT_number 14
_symmetry_cell_setting monoclinic
_symmetry_space_group_name_Hall '-P 2yn'
_symmetry_space_group_name_H-M 'P 1 21/n 1'
_atom_sites_solution_hydrogens geom
_atom_sites_solution_primary direct
_atom_sites_solution_secondary difmap
_cell_angle_alpha 90.00
_cell_angle_beta 102.287(2)
_cell_angle_gamma 90.00
_cell_formula_units_Z 4
_cell_length_a 13.2503(3)
_cell_length_b 6.9083(2)
_cell_length_c 16.9813(5)
_cell_measurement_reflns_used 11267
_cell_measurement_temperature 120(2)
_cell_measurement_theta_max 27.48
_cell_measurement_theta_min 2.91
_cell_volume 1518.81(7)
_computing_cell_refinement 'DENZO, COLLECT'
_computing_data_reduction 'DENZO, COLLECT'
_computing_molecular_graphics 'PLATON (Spek, 2003)'
_computing_structure_refinement 'SHELXL-97 (Sheldrick, 1997)'
_computing_structure_solution 'SHELXS-97 (Sheldrick, 1997)'
_diffrn_ambient_temperature 120(2)
_diffrn_detector_area_resol_mean 9.091
_diffrn_measured_fraction_theta_full 0.998
_diffrn_measured_fraction_theta_max 0.998
_diffrn_measurement_device_type 'Bruker-Nonius KappaCCD Area Detector'
_diffrn_measurement_method '\f and \w scans'
_diffrn_radiation_monochromator graphite
_diffrn_radiation_source 'Bruker-Nonius FR591 rotating anode'
_diffrn_radiation_type MoK\a
_diffrn_radiation_wavelength 0.71073
_diffrn_reflns_av_R_equivalents 0.0571
_diffrn_reflns_av_sigmaI/netI 0.0443
_diffrn_reflns_limit_h_max 17
_diffrn_reflns_limit_h_min -17
_diffrn_reflns_limit_k_max 8
_diffrn_reflns_limit_k_min -8
_diffrn_reflns_limit_l_max 22
_diffrn_reflns_limit_l_min -22
_diffrn_reflns_number 20077
_diffrn_reflns_theta_full 27.50
_diffrn_reflns_theta_max 27.50
_diffrn_reflns_theta_min 3.15
_exptl_absorpt_coefficient_mu 5.608
_exptl_absorpt_correction_T_max 0.8961
_exptl_absorpt_correction_T_min 0.4001
_exptl_absorpt_correction_type multi-scan
_exptl_absorpt_process_details 'SADABS V2.10 (Sheldrick, G.M., 2003)'
_exptl_crystal_colour yellow
_exptl_crystal_density_diffrn 1.890
_exptl_crystal_density_method 'not measured'
_exptl_crystal_description prism
_exptl_crystal_F_000 840
_exptl_crystal_size_max 0.20
_exptl_crystal_size_mid 0.03
_exptl_crystal_size_min 0.02
_refine_diff_density_max 0.375
_refine_diff_density_min -0.622
_refine_diff_density_rms 0.098
_refine_ls_extinction_method none
_refine_ls_goodness_of_fit_ref 1.062
_refine_ls_hydrogen_treatment constr
_refine_ls_matrix_type full
_refine_ls_number_parameters 181
_refine_ls_number_reflns 3468
_refine_ls_number_restraints 0
_refine_ls_restrained_S_all 1.062
_refine_ls_R_factor_all 0.0495
_refine_ls_R_factor_gt 0.0341
_refine_ls_shift/su_max 0.001
_refine_ls_shift/su_mean 0.000
_refine_ls_structure_factor_coef Fsqd
_refine_ls_weighting_details 'calc w=1/[\s^2^(Fo^2^)+(0.0124P)^2^+2.2811P] where P=(Fo^2^+2Fc^2^)/3'
_refine_ls_weighting_scheme calc
_refine_ls_wR_factor_gt 0.0648
_refine_ls_wR_factor_ref 0.0697
_reflns_number_gt 2828
_reflns_number_total 3468
_reflns_threshold_expression >2sigma(I)
_cod_data_source_file eCrystal-342.cif
_cod_data_source_block 2007src0860
_cod_depositor_comments
;
Citation :
Skabara, P.J. and Coles, Simon J. and Hursthouse, Michael B. (2007) 
University of Southampton, Crystal Structure Report Archive. 
(doi:10.5258/ecrystals/342)

More at:
http://ecrystals.chem.soton.ac.uk/342/

The following automatic conversions were performed:

'_symmetry_cell_setting' value 'Monoclinic' changed to 'monoclinic'
according to the built-in table from CIF Core dictionary named
'cif_core.dic' version 2.4.1 from 2010-06-29.

Automatic conversion script
Id: cif_fix_values 3392 2015-05-12 13:50:21Z andrius 
;
_cod_original_sg_symbol_H-M P2(1)/n
_cod_database_code 1519798

loop_
_symmetry_equiv_pos_as_xyz
'x, y, z'
'-x+1/2, y+1/2, -z+1/2'
'-x, -y, -z'
'x-1/2, -y-1/2, z-1/2'

loop_
_atom_site_label
_atom_site_type_symbol
_atom_site_fract_x
_atom_site_fract_y
_atom_site_fract_z
_atom_site_U_iso_or_equiv
_atom_site_adp_type
_atom_site_occupancy
_atom_site_symmetry_multiplicity
_atom_site_calc_flag
_atom_site_refinement_flags
_atom_site_disorder_assembly
_atom_site_disorder_group
C1 C 0.4427(2) 0.3157(4) 0.12911(18) 0.0212(6) Uani 1 1 d . . .
C2 C 0.3881(2) 0.1918(4) 0.07389(19) 0.0219(7) Uani 1 1 d . . .
H2 H 0.3706 0.2158 0.0175 0.026 Uiso 1 1 calc R . .
C3 C 0.3608(2) 0.0219(4) 0.11138(18) 0.0211(6) Uani 1 1 d . . .
H3 H 0.3216 -0.0804 0.0824 0.025 Uiso 1 1 calc R . .
C4 C 0.3964(2) 0.0189(4) 0.19391(18) 0.0198(6) Uani 1 1 d . . .
C5 C 0.3765(2) -0.1332(4) 0.24639(18) 0.0194(6) Uani 1 1 d . . .
H5 H 0.3380 -0.2399 0.2203 0.023 Uiso 1 1 calc R . .
C6 C 0.4047(2) -0.1458(4) 0.32735(18) 0.0176(6) Uani 1 1 d . . .
C7 C 0.3705(2) -0.3160(4) 0.36655(19) 0.0227(7) Uani 1 1 d . . .
H7 H 0.3341 -0.4140 0.3328 0.027 Uiso 1 1 calc R . .
C8 C 0.4627(2) 0.0075(4) 0.38022(18) 0.0190(6) Uani 1 1 d . . .
C9 C 0.4023(2) 0.1670(4) 0.40497(18) 0.0231(7) Uani 1 1 d . . .
H9 H 0.4381 0.2662 0.4384 0.028 Uiso 1 1 calc R . .
C10 C 0.5653(2) 0.0054(4) 0.41056(18) 0.0195(6) Uani 1 1 d . . .
H10 H 0.5919 0.1122 0.4438 0.023 Uiso 1 1 calc R . .
C11 C 0.6401(2) -0.1379(4) 0.39904(18) 0.0194(6) Uani 1 1 d . . .
C12 C 0.7439(2) -0.1306(5) 0.43328(19) 0.0248(7) Uani 1 1 d . . .
H12 H 0.7747 -0.0279 0.4672 0.030 Uiso 1 1 calc R . .
C13 C 0.8006(2) -0.2901(5) 0.4134(2) 0.0272(7) Uani 1 1 d . . .
H13 H 0.8730 -0.3063 0.4316 0.033 Uiso 1 1 calc R . .
C14 C 0.7387(2) -0.4163(5) 0.36520(19) 0.0239(7) Uani 1 1 d . . .
O1 O 0.30876(17) 0.1777(3) 0.38458(14) 0.0330(6) Uani 1 1 d . . .
O2 O 0.38528(17) -0.3408(3) 0.43912(13) 0.0290(5) Uani 1 1 d . . .
S1 S 0.46512(6) 0.22982(11) 0.22614(5) 0.02241(17) Uani 1 1 d . . .
S2 S 0.61156(6) -0.34706(11) 0.34153(5) 0.02230(17) Uani 1 1 d . . .
Br1 Br 0.49322(3) 0.56097(4) 0.110489(19) 0.02655(10) Uani 1 1 d . . .
Br2 Br 0.77948(3) -0.64398(6) 0.32084(2) 0.04228(12) Uani 1 1 d . . .

loop_
_atom_site_aniso_label
_atom_site_aniso_U_11
_atom_site_aniso_U_22
_atom_site_aniso_U_33
_atom_site_aniso_U_23
_atom_site_aniso_U_13
_atom_site_aniso_U_12
C1 0.0243(16) 0.0188(16) 0.0212(16) 0.0008(12) 0.0060(13) -0.0009(12)
C2 0.0220(15) 0.0235(17) 0.0195(16) -0.0005(13) 0.0029(12) -0.0003(12)
C3 0.0221(15) 0.0199(16) 0.0209(16) -0.0029(13) 0.0037(12) -0.0011(12)
C4 0.0177(14) 0.0179(15) 0.0240(17) -0.0028(12) 0.0047(12) -0.0011(11)
C5 0.0166(14) 0.0177(15) 0.0242(17) -0.0020(12) 0.0050(12) -0.0013(11)
C6 0.0169(14) 0.0148(14) 0.0210(16) -0.0018(12) 0.0042(12) 0.0025(11)
C7 0.0231(16) 0.0205(16) 0.0247(18) -0.0019(13) 0.0059(13) -0.0032(12)
C8 0.0255(16) 0.0138(14) 0.0187(16) 0.0022(12) 0.0066(12) 0.0006(12)
C9 0.0309(18) 0.0196(16) 0.0179(16) 0.0024(13) 0.0031(13) 0.0060(13)
C10 0.0258(16) 0.0149(14) 0.0173(15) 0.0010(12) 0.0034(12) -0.0017(12)
C11 0.0223(15) 0.0171(15) 0.0190(16) -0.0014(12) 0.0051(12) -0.0034(12)
C12 0.0245(16) 0.0225(17) 0.0253(17) 0.0000(13) 0.0002(13) -0.0044(13)
C13 0.0201(16) 0.0305(18) 0.0305(19) 0.0054(15) 0.0040(13) 0.0016(13)
C14 0.0232(16) 0.0238(17) 0.0259(17) 0.0021(13) 0.0080(13) 0.0059(13)
O1 0.0302(13) 0.0363(14) 0.0309(13) -0.0045(11) 0.0031(10) 0.0132(10)
O2 0.0369(13) 0.0269(13) 0.0229(13) 0.0023(10) 0.0061(10) -0.0061(10)
S1 0.0288(4) 0.0191(4) 0.0182(4) -0.0014(3) 0.0025(3) -0.0052(3)
S2 0.0212(4) 0.0205(4) 0.0242(4) -0.0046(3) 0.0025(3) 0.0022(3)
Br1 0.03645(19) 0.01870(17) 0.02554(18) 0.00042(13) 0.00890(14) -0.00482(13)
Br2 0.0424(2) 0.0383(2) 0.0447(2) -0.00953(17) 0.00602(17) 0.01976(17)

loop_
_atom_type_symbol
_atom_type_description
_atom_type_scat_dispersion_real
_atom_type_scat_dispersion_imag
_atom_type_scat_source
C C 0.0033 0.0016 'International Tables Vol C Tables 4.2.6.8 and 6.1.1.4'
H H 0.0000 0.0000 'International Tables Vol C Tables 4.2.6.8 and 6.1.1.4'
O O 0.0106 0.0060 'International Tables Vol C Tables 4.2.6.8 and 6.1.1.4'
S S 0.1246 0.1234 'International Tables Vol C Tables 4.2.6.8 and 6.1.1.4'
Br Br -0.2901 2.4595 'International Tables Vol C Tables 4.2.6.8 and 6.1.1.4'

loop_
_geom_angle_atom_site_label_1
_geom_angle_atom_site_label_2
_geom_angle_atom_site_label_3
_geom_angle
_geom_angle_site_symmetry_1
_geom_angle_site_symmetry_3
C2 C1 S1 113.7(2) . .
C2 C1 Br1 127.6(2) . .
S1 C1 Br1 118.67(17) . .
C1 C2 C3 111.2(3) . .
C4 C3 C2 113.8(3) . .
C3 C4 C5 124.9(3) . .
C3 C4 S1 110.4(2) . .
C5 C4 S1 124.6(2) . .
C6 C5 C4 129.2(3) . .
C5 C6 C7 117.9(3) . .
C5 C6 C8 124.3(3) . .
C7 C6 C8 117.7(3) . .
O2 C7 C6 124.9(3) . .
C10 C8 C9 117.6(3) . .
C10 C8 C6 124.8(3) . .
C9 C8 C6 117.5(3) . .
O1 C9 C8 123.1(3) . .
C8 C10 C11 128.4(3) . .
C12 C11 C10 124.8(3) . .
C12 C11 S2 110.3(2) . .
C10 C11 S2 124.9(2) . .
C11 C12 C13 113.9(3) . .
C14 C13 C12 111.3(3) . .
C13 C14 S2 113.7(2) . .
C13 C14 Br2 126.7(2) . .
S2 C14 Br2 119.55(18) . .
C1 S1 C4 90.89(15) . .
C14 S2 C11 90.83(15) . .

loop_
_geom_bond_atom_site_label_1
_geom_bond_atom_site_label_2
_geom_bond_distance
_geom_bond_site_symmetry_2
C1 C2 1.359(4) .
C1 S1 1.717(3) .
C1 Br1 1.873(3) .
C2 C3 1.418(4) .
C3 C4 1.380(4) .
C4 C5 1.438(4) .
C4 S1 1.744(3) .
C5 C6 1.349(4) .
C6 C7 1.469(4) .
C6 C8 1.492(4) .
C7 O2 1.218(4) .
C8 C10 1.348(4) .
C8 C9 1.475(4) .
C9 O1 1.216(4) .
C10 C11 1.443(4) .
C11 C12 1.375(4) .
C11 S2 1.740(3) .
C12 C13 1.414(4) .
C13 C14 1.347(5) .
C14 S2 1.714(3) .
C14 Br2 1.873(3) .
